data_2003728
loop_
_publ_author_name
'Pom\'es Hern\'andez, R.'
'Duque Rodriguez, J.'
'Villena Rodriguez, R.'
'Soriano Garcia, M.'

_publ_section_title
;
 Two Cyanacrylamides
;
_journal_issue 8
_journal_name_full 'Acta Crystallographica Section C'
_journal_page_first 1575
_journal_page_last 1577
_journal_paper_doi 10.1107/S0108270194000442
_journal_volume 51
_journal_year 1995
_chemical_compound_source 'Recrystallized from ethanol'
_chemical_formula_sum 'C8 H6 N2 O2'
_chemical_formula_weight 162
_space_group_IT_number 2
_space_group_name_Hall '-P 1'
_space_group_name_H-M_alt 'P -1'
_symmetry_cell_setting triclinic
_symmetry_space_group_name_Hall '-P 1'
_symmetry_space_group_name_H-M 'P -1'
_atom_type_scat_source IntTabIV
_cell_angle_alpha 93.86(2)
_cell_angle_beta 97.61(2)
_cell_angle_gamma 103.52(3)
_cell_formula_units_Z 2
_cell_length_a 9.876(3)
_cell_length_b 10.325(4)
_cell_length_c 3.870(8)
_cell_measurement_reflns_used 20
_cell_measurement_temperature 293
_cell_measurement_theta_max 20
_cell_measurement_theta_min 0
_cell_volume 378.3(8)
_diffrn_measurement_device 'Nicolet R3 four-circle'
_diffrn_measurement_method 2\q/\q
_diffrn_radiation_type CuK\a
_diffrn_radiation_wavelength 1.54060
_diffrn_reflns_av_R_equivalents 0.03
_diffrn_reflns_limit_h_max 10
_diffrn_reflns_limit_h_min -1
_diffrn_reflns_limit_k_max 10
_diffrn_reflns_limit_k_min -10
_diffrn_reflns_limit_l_max 4
_diffrn_reflns_limit_l_min -4
_diffrn_reflns_number 949
_diffrn_reflns_theta_max 45
_diffrn_standards_decay_% 5
_diffrn_standards_interval_time 50
_diffrn_standards_number 2
_exptl_absorpt_coefficient_mu 0.843
_exptl_absorpt_correction_type none
_exptl_crystal_colour colourless
_exptl_crystal_density_diffrn 1.42
_exptl_crystal_description 'Transparent, prismatic'
_exptl_crystal_size_max 0.68
_exptl_crystal_size_mid 0.1
_exptl_crystal_size_min 0.06
_refine_diff_density_max 3.0
_refine_diff_density_min -1.5
_refine_ls_goodness_of_fit_obs 1.19
_refine_ls_hydrogen_treatment refall
_refine_ls_number_parameters 144
_refine_ls_number_reflns 804
_refine_ls_R_factor_obs 0.064
_refine_ls_shift/esd_max 0.1
_refine_ls_structure_factor_coef F
_refine_ls_weighting_details 'w = [\s^2^F + 0.0001F^2^]^-1^'
_refine_ls_weighting_scheme calc
_refine_ls_wR_factor_obs 0.067
_reflns_number_observed 1020
_reflns_number_total 804
_reflns_observed_criterion I>3\s(I)
_cod_data_source_file ab1059.cif
_cod_data_source_block ab1060a
_cod_depositor_comments
;
The following automatic conversions were performed:

'_refine_ls_weighting_scheme' value 'w = [\s^2^F + 0.0001F^2^]^-1^'
was changed to 'calc'. New tag '_refine_ls_weighting_details' was
created. The value of the new tag was set to 'w = [\s^2^F +
0.0001F^2^]^-1^'.

Automatic conversion script
Id: cif_fix_values 3143 2015-03-26 13:38:13Z robertas 
;
_cod_original_cell_volume 378.3(4)
_cod_database_code 2003728

loop_
_space_group_symop_id
_space_group_symop_operation_xyz
1 x,y,z
2 -x,-y,-z

loop_
_atom_site_label
_atom_site_fract_x
_atom_site_fract_y
_atom_site_fract_z
_atom_site_B_iso_or_equiv
O(1) .1344(2) -.0618(2) .8938(5) 4.66(5)
O(2) .0177(2) .3532(2) .6722(7) 5.03(5)
N(1) .4865(3) .3479(3) .5816(8) 6.56(9)
N(2) .2009(3) .5009(2) .5247(6) 4.89(8)
C(1) .2227(2) .0467(2) .7854(6) 3.56(5)
C(2) .3412(3) .0121(3) .7218(7) 4.42(1)
C(3) .3283(3) -.1211(3) .7964(7) 4.70(9)
C(4) .2034(3) -.1607(3) .8969(7) 4.50(1)
C(5) .1657(3) .1606(3) .7498(6) 3.69(7)
C(6) .2272(2) .2831(3) .6709(6) 3.62(7)
C(7) .1407(3) .3833(3) .6227(6) 3.80(9)
C(8) .3702(3) .3182(3) .6196(7) 4.39(1)
H(1) .289(3) .517(3) .481(7) ?
H(2) .417(3) .061(3) .648(7) ?
H(3) .394(3) -.172(3) .758(8) ?
H(4) .152(3) -.242(4) .970(1) ?
H(5) .072(3) .146(2) .787(6) ?
H(6) .147(3) .560(3) .492(7) ?

loop_
_geom_angle_atom_site_label_1
_geom_angle_atom_site_label_2
_geom_angle_atom_site_label_3
_geom_angle
_geom_angle_publ_flag
C(1) O(1) C(4) 106.1(2) yes
O(1) C(1) C(2) 108.5(2) yes
C(1) C(2) C(3) 107.6(2) yes
O(1) C(4) C(3) 111.4(3) yes
C(7) C(6) C(8) 119.2(2) yes
O(2) C(7) C(6) 118.9(2) yes
N(1) C(8) C(6) 179.1(3) yes
O(1) C(1) C(5) 114.7(2) yes
C(2) C(1) C(5) 136.5(2) yes
C(2) C(3) C(4) 106.2(2) yes
C(1) C(5) C(6) 129.2(2) yes
C(5) C(6) C(8) 121.9(3) yes
N(2) C(7) C(6) 118.0(2) yes
O(2) C(7) N(2) 122.9(2) yes

loop_
_geom_bond_atom_site_label_1
_geom_bond_atom_site_label_2
_geom_bond_distance
_geom_bond_publ_flag
O(1) C(1) 1.377(3) yes
O(1) C(4) 1.353(3) yes
O(2) C(7) 1.226(3) yes
N(1) C(8) 1.150(3) yes
N(2) C(7) 1.325(3) yes
C(1) C(2) 1.348(3) yes
C(1) C(5) 1.425(4) yes
C(2) C(3) 1.405(4) yes
C(3) C(4) 1.324(4) yes
C(5) C(6) 1.343(4) yes
C(6) C(7) 1.494(4) yes
C(6) C(8) 1.418(4) yes
N(2) H(1) .89(3) no
C(2) H(2) .89(3) no
C(3) H(3) .95(3) no
C(4) H(4) .96(4) no
C(5) H(5) .93(3) no
N(2) H(6) .90(3) no

loop_
_geom_torsion_atom_site_label_1
_geom_torsion_atom_site_label_2
_geom_torsion_atom_site_label_3
_geom_torsion_atom_site_label_4
_geom_torsion
_geom_torsion_publ_flag
O(1) C(1) C(2) C(3) -0.8(3) yes
O(1) C(1) C(5) C(6) 175.5(2) yes
O(1) C(4) C(3) C(2) -0.2(3) yes
O(2) C(7) N(2) H(1) -177(2) no
O(2) C(7) C(6) C(5) 3.3(4) yes
N(1) C(8) C(6) C(5) -121.9(3) yes
N(2) C(7) C(6) C(5) -176.1(2) yes
C(1) O(1) C(4) H(4) 179(2) no
C(1) C(2) C(3) H(3) 175(2) no
C(1) C(5) C(6) C(8) -2.2(4) yes
C(2) C(1) C(5) H(5) 171(2) no
C(3) C(2) C(1) C(5) -176.4(3) yes
O(1) C(1) C(2) H(2) 180(2) no
O(1) C(1) C(5) H(5) -5(2) no
O(1) C(4) C(3) H(3) -175(2) no
O(2) C(7) N(2) H(6) 0(2) no
O(2) C(7) C(6) C(8) -179.0(2) yes
N(1) C(8) C(6) C(7) 61(17) yes
N(2) C(7) C(6) C(8) 1.6(3) yes
C(1) C(2) C(3) C(4) 0.6(3) yes
C(1) C(5) C(6) C(7) 175.5(2) yes
C(2) C(1) C(5) C(6) -9.1(5) yes
C(2) C(3) C(4) H(4) 179(3) no
C(4) O(1) C(1) C(5) 177.3(2) yes
